data_2010060
loop_
_publ_author_name
'Lamba, Doriano'
'Fabrizi, Giancarlo'
'Matsuhiro, Betty'

_publ_contact_author
;
     Dr. Doriano Lamba
     Istituto di Strutturistica Chimica
     `Giordano Giacomello', CNR
     Area della Ricerca di Roma
     P.O. Box 10
     I-00016 Monterotondo Stazione (Roma)
     Italy
;
_publ_section_title
;
 Methyl-\a-<small>D</small>-galacturonic acid methyl ester
;
_journal_issue 9
_journal_name_full 'Acta Crystallographica Section C'
_journal_page_first 1494
_journal_page_last 1497
_journal_paper_doi 10.1107/S0108270193014210
_journal_volume 50
_journal_year 1994
_chemical_formula_moiety 'C8 H14 O7,H2 O'
_chemical_formula_sum 'C8 H16 O8'
_chemical_formula_weight 240.21
_chemical_melting_point 150.5
_chemical_name_systematic
;
 methyl-\b-D-galacturonic acid methyl ester
;
_space_group_crystal_system orthorhombic
_space_group_IT_number 19
_space_group_name_Hall 'P 2ac 2ab'
_space_group_name_H-M_alt 'P 21 21 21'
_audit_creation_method PARSTCIF
_cell_angle_alpha 90.00
_cell_angle_beta 90.00
_cell_angle_gamma 90.00
_cell_formula_units_Z 4
_cell_length_a 6.4960(10)
_cell_length_b 7.9930(10)
_cell_length_c 20.831(3)
_cell_measurement_reflns_used 29
_cell_measurement_temperature 295
_cell_measurement_theta_max 17.0
_cell_measurement_theta_min 14.0
_cell_volume 1081.6(3)
_computing_cell_refinement 'R3m/V software (Siemens, 1990)'
_computing_data_collection 'R3m/V software (Siemens, 1990)'
_computing_data_reduction 'SHELXTL-PLUS (Sheldrick, 1991)'
_computing_molecular_graphics 'SHELXTL-PLUS (Sheldrick, 1991)'
_computing_publication_material 'PARST (Nardelli, 1983)'
_computing_structure_refinement 'SHELXTL-PLUS (Sheldrick, 1991)'
_computing_structure_solution 'SHELXTL-PLUS (Sheldrick, 1991)'
_diffrn_ambient_temperature 298
_diffrn_measurement_method 'profile data from \w scans'
_diffrn_radiation_monochromator 'equatorial mounted graphite'
_diffrn_radiation_source 'Siemens Mo tube'
_diffrn_radiation_type 'Mo K\a'
_diffrn_radiation_wavelength .71073
_diffrn_reflns_av_R_equivalents 0.0153
_diffrn_reflns_limit_h_max 10
_diffrn_reflns_limit_h_min 0
_diffrn_reflns_limit_k_max 12
_diffrn_reflns_limit_k_min 0
_diffrn_reflns_limit_l_max 33
_diffrn_reflns_limit_l_min 0
_diffrn_reflns_number 2882
_diffrn_reflns_theta_max 35
_diffrn_reflns_theta_min 2.5
_diffrn_standards_decay_% 8.0
_diffrn_standards_interval_count 97
_diffrn_standards_number 3
_exptl_absorpt_coefficient_mu .1254
_exptl_absorpt_correction_type none
_exptl_crystal_colour Colourless
_exptl_crystal_density_diffrn 1.475
_exptl_crystal_description Prism
_exptl_crystal_F_000 512.0
_exptl_crystal_size_max 0.8
_exptl_crystal_size_mid 0.4
_exptl_crystal_size_min 0.2
_refine_diff_density_max 0.29
_refine_diff_density_min -0.19
_refine_ls_extinction_method none
_refine_ls_goodness_of_fit_obs 1.12
_refine_ls_hydrogen_treatment refall
_refine_ls_matrix_type full
_refine_ls_number_parameters 210
_refine_ls_number_reflns 2239
_refine_ls_R_factor_all 0.0538
_refine_ls_R_factor_obs 0.0443
_refine_ls_shift/esd_max 0.123
_refine_ls_shift/esd_mean 0.014
_refine_ls_structure_factor_coef F
_refine_ls_weighting_details w=1/[\s^2^(F~o~)+0.0017F~o~^2^]
_refine_ls_weighting_scheme calc
_refine_ls_wR_factor_obs 0.0610
_reflns_number_observed 2239
_reflns_number_total 2746
_reflns_observed_criterion >4\s(F~o~)
_cod_data_source_file na1060.cif
_cod_data_source_block LAMBA
_cod_depositor_comments
;
 Updating space group information and adding the symmetry operation list.

 Antanas Vaitkus,
 2018-06-18

The following automatic conversions were performed:

'_refine_ls_weighting_scheme' value 'w=1/[\s^2^(F~o~)+0.0017F~o~^2^]'
was changed to 'calc'. New tag '_refine_ls_weighting_details' was
created. The value of the new tag was set to
'w=1/[\s^2^(F~o~)+0.0017F~o~^2^]'.

Automatic conversion script
Id: cif_fix_values 3143 2015-03-26 13:38:13Z robertas 
;
_cod_original_cell_volume 1081.5(3)
_cod_database_code 2010060

loop_
_space_group_symop_id
_space_group_symop_operation_xyz
1 x,y,z
2 -x+1/2,-y,z+1/2
3 x+1/2,-y+1/2,-z
4 -x,y+1/2,-z+1/2

loop_
_atom_site_aniso_label
_atom_site_aniso_U_11
_atom_site_aniso_U_22
_atom_site_aniso_U_33
_atom_site_aniso_U_12
_atom_site_aniso_U_13
_atom_site_aniso_U_23
C1 .0258(6) .0266(6) .0289(6) -.0031(5) -.0042(5) .0011(6)
C2 .0263(7) .0289(7) .0250(5) -.0025(5) -.0013(5) .0017(6)
C3 .0226(6) .0333(7) .0273(6) -.0029(5) .0002(5) .0019(6)
C4 .0226(6) .0298(7) .0243(5) -.0029(5) -.0015(5) .0003(5)
C5 .0229(6) .0291(6) .0260(6) -.0012(5) -.0007(5) .0004(6)
C6 .0290(7) .0354(8) .0306(7) -.0049(6) .0033(6) -.0015(7)
C7 .0471(11) .0521(12) .0335(8) -.0139(9) .0078(8) .0021(10)
C8 .0486(13) .0380(10) .0590(13) .0068(10) .0063(11) -.0105(10)
O1 .0325(6) .0269(5) .0406(6) .0047(5) .0001(5) -.0006(5)
O2 .0359(6) .0374(6) .0319(5) -.0092(5) .0002(5) .0067(5)
O3 .0256(5) .0531(8) .0389(6) -.0064(6) .0059(5) -.0069(6)
O4 .0322(6) .0281(5) .0400(6) .0029(5) .0027(5) -.0020(5)
O5 .0235(5) .0320(6) .0299(5) -.0052(4) -.0023(4) .0008(5)
O7 .0374(7) .0547(8) .0326(6) -.0142(6) -.0019(5) .0068(7)
O1W .0432(8) .0438(8) .0386(7) .0025(6) .0068(6) -.0094(7)

loop_
_atom_site_label
_atom_site_fract_x
_atom_site_fract_y
_atom_site_fract_z
_atom_site_U_iso_or_equiv
_atom_site_thermal_displace_type
_atom_site_calc_flag
_atom_site_calc_attached_atom
_atom_site_type_symbol
C1 -.0816(3) -.3400(2) .31994(7) .0271(4) aniso . . C
C2 .1106(3) -.2665(2) .28853(7) .0267(4) aniso . . C
C3 .2542(2) -.1944(2) .33898(7) .0278(4) aniso . . C
C4 .1374(2) -.0709(2) .38205(7) .0255(3) aniso . . C
C5 -.0545(3) -.1554(2) .40831(7) .0260(3) aniso . . C
C6 -.1886(3) -.0371(2) .44721(8) .0317(4) aniso . . C
C7 -.1885(4) .1465(3) .53570(10) .0442(6) aniso . . C
C8 -.1942(4) -.5667(3) .38260(10) .0485(7) aniso . . C
O1 -.0227(2) -.4783(2) .35647(6) .0333(4) aniso . . O
O2 .2192(2) -.3891(2) .25242(6) .0351(4) aniso . . O
O3 .4172(2) -.1115(2) .30653(7) .0392(4) aniso . . O
O4 .0710(2) .0727(2) .34777(6) .0335(4) aniso . . O
O5 -.1819(2) -.2163(2) .35785(5) .0285(3) aniso . . O
O6 -.3658(3) -.0098(3) .43690(10) .0658(7) aniso . . O
O7 -.0804(2) .0327(2) .49369(6) .0416(4) aniso . . O
O1W .3581(3) .2932(2) .30783(7) .0419(4) aniso . . O
H1 -.184(4) -.368(3) .2944(9) .023(5) iso . C1 H
H2 .064(3) -.173(3) .2601(11) .034(6) iso . C2 H
H3 .298(4) -.281(3) .3690(10) .026(5) iso . C3 H
H4 .225(5) -.048(4) .4169(14) .053(8) iso . C4 H
H5 -.019(5) -.244(4) .4428(13) .051(7) iso . C5 H
H7A -.096(6) .171(5) .5597(18) .069(10) iso . C7 H
H7B -.247(7) .230(7) .5203(17) .097(15) iso . C7 H
H7C -.300(7) .099(6) .5561(19) .090(12) iso . C7 H
H8A -.134(7) -.673(5) .4081(17) .087(12) iso . C8 H
H8B -.245(5) -.520(5) .4224(15) .059(8) iso . C8 H
H8C -.299(6) -.556(4) .3618(15) .062(10) iso . C8 H
H2O .144(5) -.411(4) .2097(15) .060(9) iso . O2 H
H3O .525(7) -.128(7) .346(2) .125(16) iso . O3 H
H4O .180(6) .116(4) .3394(14) .055(8) iso . O4 H
H1W .448(5) .272(4) .2864(14) .047(8) iso . O1W H
H2W .284(5) .388(5) .2902(14) .058(9) iso . O1W H

loop_
_atom_type_symbol
_atom_type_description
_atom_type_scat_dispersion_real
_atom_type_scat_dispersion_imag
_atom_type_scat_source
C Carbon .002 .002 'IntTabIV  Tab.2.2A 2.3.1'
O Oxygen .008 .006 'IntTabIV  Tab.2.2A 2.3.1'
H Hydrogen .000 .000 'IntTabIV  Tab.2.2C      '

loop_
_geom_angle_atom_site_label_1
_geom_angle_atom_site_label_2
_geom_angle_atom_site_label_3
_geom_angle
_geom_angle_publ_flag
O5 C1 H1 99(2) no
O1 C1 H1 110.0(10) no
O1 C1 O5 111.90(10) yes
C2 C1 H1 117.0(10) no
C2 C1 O5 110.20(10) yes
C2 C1 O1 108.30(10) yes
C1 C2 H2 107.0(10) no
C1 C2 O2 111.50(10) yes
C1 C2 C3 110.60(10) yes
O2 C2 H2 110.0(10) no
C3 C2 H2 108.0(10) no
C3 C2 O2 108.80(10) yes
C2 C3 H3 111.0(10) no
C2 C3 O3 107.80(10) yes
C2 C3 C4 110.20(10) yes
O3 C3 H3 115.0(10) no
C4 C3 H3 103.0(10) no
C4 C3 O3 110.30(10) yes
C3 C4 H4 106(2) no
C3 C4 O4 112.10(10) yes
C3 C4 C5 109.30(10) yes
O4 C4 H4 114(2) no
C5 C4 H4 108(2) no
C5 C4 O4 106.90(10) yes
C4 C5 H5 112(2) no
C4 C5 O5 111.30(10) yes
C4 C5 C6 112.70(10) yes
O5 C5 H5 114(2) no
C6 C5 H5 101(2) no
C6 C5 O5 105.90(10) yes
C5 C6 O7 110.4(2) yes
C5 C6 O6 124.9(2) yes
O6 C6 O7 124.7(2) yes
H7B C7 H7C 99(4) no
H7A C7 H7C 114(4) no
H7A C7 H7B 113(4) no
O7 C7 H7C 113(3) no
O7 C7 H7B 120(2) no
O7 C7 H7A 99(3) no
H8B C8 H8C 97(3) no
H8A C8 H8C 131(3) no
H8A C8 H8B 90(3) no
O1 C8 H8C 113(2) no
O1 C8 H8B 114(2) no
O1 C8 H8A 107(2) no
C1 O1 C8 112.7(2) yes
C2 O2 H2O 110(2) no
C3 O3 H3O 94(3) no
C4 O4 H4O 101(3) no
C1 O5 C5 112.40(10) yes
C6 O7 C7 116.8(2) yes
H1W O1W H2W 110(3) no

loop_
_geom_bond_atom_site_label_1
_geom_bond_atom_site_label_2
_geom_bond_distance
_geom_bond_publ_flag
C1 C2 1.527(2) yes
C1 O1 1.395(2) yes
C1 O5 1.423(2) yes
C1 H1 .88(2) no
C2 C3 1.519(2) yes
C2 O2 1.423(2) yes
C2 H2 1.00(2) no
C3 C4 1.534(2) yes
C3 O3 1.420(2) yes
C3 H3 .97(2) no
C4 C5 1.520(2) yes
C4 O4 1.419(2) yes
C4 H4 .94(3) no
C5 C6 1.520(2) yes
C5 O5 1.423(2) yes
C5 H5 1.04(3) no
C6 O6 1.191(3) yes
C6 O7 1.320(2) yes
C7 O7 1.444(3) yes
C7 H7A .81(3) no
C7 H7B .83(4) no
C7 H7C .92(4) no
C8 O1 1.427(3) yes
C8 H8A 1.08(4) no
C8 H8B .97(3) no
C8 H8C .81(3) no
O2 H2O 1.03(3) no
O3 H3O 1.08(4) no
O4 H4O .81(3) no
O1W H1W .75(2) no
O1W H2W .97(3) no
